data_1535937
loop_
_publ_author_name
'Casas, J.S.'
'Sanchez-Gonzalez, A.'
'Romero, Y.'
'Parajo, Y.'
'Sordo, J.'
'Vazquez-Lopez, E.M.'

_publ_section_title
;
 The crystal structure of (Pt (N H3)4) (Pt I4): Comparison with Magnus
 green salt
;
_journal_name_full 'Zeitschrift fuer Anorganische und Allgemeine Chemie'
_journal_page_first 980
_journal_page_last 982
_journal_volume 630
_journal_year 2004
_chemical_formula_sum 'H12 I4 N4 Pt2'
_chemical_name_systematic '(Pt (N H3)4) (Pt I4)'
_space_group_IT_number 128
_symmetry_space_group_name_Hall '-P 4 2n'
_symmetry_space_group_name_H-M 'P 4/m n c'
_cell_angle_alpha 90
_cell_angle_beta 90
_cell_angle_gamma 90
_cell_formula_units_Z 2
_cell_length_a 9.764
_cell_length_b 9.764
_cell_length_c 6.875
_cell_volume 655.433
_citation_journal_id_ASTM ZAACAB
_cod_data_source_file Casas_ZAACAB_2004_1466.cif
_cod_data_source_block H12I4N4Pt2
_cod_original_cell_volume 655.4329
_cod_database_code 1535937

loop_
_symmetry_equiv_pos_as_xyz
x,y,z
-y,x,z
-x,-y,z
y,-x,z
x+1/2,-y+1/2,-z+1/2
y+1/2,x+1/2,-z+1/2
-x+1/2,y+1/2,-z+1/2
-y+1/2,-x+1/2,-z+1/2
-x,-y,-z
y,-x,-z
x,y,-z
-y,x,-z
-x-1/2,y-1/2,z-1/2
-y-1/2,-x-1/2,z-1/2
x-1/2,-y-1/2,z-1/2
y-1/2,x-1/2,z-1/2

loop_
_atom_site_label
_atom_site_type_symbol
_atom_site_fract_x
_atom_site_fract_y
_atom_site_fract_z
_atom_site_occupancy
_atom_site_U_iso_or_equiv
H3 H+1 0.1666 0.1925 0.4455 0.5 0.0
I1 I-1 -0.03874 0.26567 0 1 0.0
Pt2 Pt+2 0 0 0.5 1 0.0
H2 H+1 0.0266 0.2513 0.43 0.5 0.0
H1 H+1 0.0879 0.2256 0.6245 0.5 0.0
Pt1 Pt+2 0 0 0 1 0.0
N1 N-3 0.082 0.1945 0.5 1 0.0
